data_1533809
loop_
_publ_author_name
'Holtstam, D.'
'Norrestam, R.'
'Andersson, U.B.'

_publ_section_title
;
 Percleveite-(Ce) - a new lanthanide disilicate mineral from Bastnas,
 Skinnskatterberg, Sweden
;
_journal_name_full 'European Journal of Mineralogy (1,1989-)'
_journal_page_first 725
_journal_page_last 731
_journal_volume 15
_journal_year 2003
_chemical_formula_sum 'Ca0.01 Ce0.87 Dy0.01 Gd0.06 La0.41 Nd0.35 O7 Pr0.09 Si2 Sm0.07 Y0.12'
_chemical_name_systematic
;
(Ce0.87 La0.41 Nd0.35 Y0.12 Pr0.09 Sm0.07 Gd0.06 Dy0.01 Ca0.01) (Si2 O7)
;
_space_group_IT_number 76
_symmetry_space_group_name_Hall 'P 4w'
_symmetry_space_group_name_H-M 'P 41'
_cell_angle_alpha 90
_cell_angle_beta 90
_cell_angle_gamma 90
_cell_formula_units_Z 8
_cell_length_a 6.7805
_cell_length_b 6.7805
_cell_length_c 24.689
_cell_volume 1135.081
_citation_journal_id_ASTM EJMIER
_cod_data_source_file Holtstam_EJMIER_2003_727.cif
_cod_data_source_block Ca0.01Ce0.87Dy0.01Gd0.06La0.41Nd0.35O7Pr0.09Si2Sm0.07Y0.12
_cod_original_formula_sum
;
Ca0.01 Ce0.87 Dy0.01 Gd0.06 La0.41 Nd0.35 O7 Pr0.09 Si2 Sm0.07 Y0.12
;
_cod_database_code 1533809

loop_
_symmetry_equiv_pos_as_xyz
x,y,z
-y,x,z+1/4
-x,-y,z+1/2
y,-x,z+3/4

loop_
_atom_site_label
_atom_site_type_symbol
_atom_site_fract_x
_atom_site_fract_y
_atom_site_fract_z
_atom_site_occupancy
_atom_site_U_iso_or_equiv
O12 O-2 0.981 0.448 0.1666 1 0.0
O6 O-2 0.443 0.856 0.0939 1 0.0
Nd2 Nd+3 0.5228 0.1679 0.14732 0.175 0.0
Ce1 Ce+3 0.7706 0.2953 0 0.435 0.0
Dy2 Dy+3 0.5228 0.1679 0.14732 0.005 0.0
O1 O-2 0.893 0.609 -0.034 1 0.0
Pr1 Pr+3 0.7706 0.2953 0 0.045 0.0
Nd3 Nd+3 0.3428 0.9189 0.00098 0.175 0.0
Ce3 Ce+3 0.3428 0.9189 0.00098 0.435 0.0
La3 La+3 0.3428 0.9189 0.00098 0.205 0.0
O14 O-2 0.822 0.208 0.0925 1 0.0
Gd3 Gd+3 0.3428 0.9189 0.00098 0.03 0.0
Ca1 Ca+2 0.7706 0.2953 0 0.005 0.0
Ca4 Ca+2 0.1252 0.7615 0.13878 0.005 0.0
Si2 Si+4 0.6039 0.6957 0.1128 1 0.0
Y2 Y+3 0.5228 0.1679 0.14732 0.06 0.0
Sm1 Sm+3 0.7706 0.2953 0 0.035 0.0
O10 O-2 0.132 0.244 -0.019 1 0.0
Gd4 Gd+3 0.1252 0.7615 0.13878 0.03 0.0
La4 La+3 0.1252 0.7615 0.13878 0.205 0.0
Pr3 Pr+3 0.3428 0.9189 0.00098 0.045 0.0
Ce4 Ce+3 0.1252 0.7615 0.13878 0.435 0.0
Ca3 Ca+2 0.3428 0.9189 0.00098 0.005 0.0
La1 La+3 0.7706 0.2953 0 0.205 0.0
O5 O-2 0.493 0.516 0.1382 1 0.0
Nd4 Nd+3 0.1252 0.7615 0.13878 0.175 0.0
O3 O-2 0.047 0.843 0.0451 1 0.0
Sm2 Sm+3 0.5228 0.1679 0.14732 0.035 0.0
O4 O-2 0.729 0.623 0.0581 1 0.0
Y4 Y+3 0.1252 0.7615 0.13878 0.06 0.0
O9 O-2 0.45 0.234 0.0391 1 0.0
O13 O-2 0.158 0.124 0.1442 1 0.0
Ca2 Ca+2 0.5228 0.1679 0.14732 0.005 0.0
Gd1 Gd+3 0.7706 0.2953 0 0.03 0.0
Sm3 Sm+3 0.3428 0.9189 0.00098 0.035 0.0
Si3 Si+4 0.2682 0.381 0.022 1 0.0
Si4 Si+4 0.0154 0.2892 0.1207 1 0.0
O8 O-2 0.335 0.573 -0.0089 1 0.0
Y1 Y+3 0.7706 0.2953 0 0.06 0.0
O7 O-2 0.753 0.814 0.1542 1 0.0
Y3 Y+3 0.3428 0.9189 0.00098 0.06 0.0
Nd1 Nd+3 0.7706 0.2953 0 0.175 0.0
O11 O-2 0.128 0.429 0.0762 1 0.0
La2 La+3 0.5228 0.1679 0.14732 0.205 0.0
Pr4 Pr+3 0.1252 0.7615 0.13878 0.045 0.0
Dy1 Dy+3 0.7706 0.2953 0 0.005 0.0
Gd2 Gd+3 0.5228 0.1679 0.14732 0.03 0.0
Dy3 Dy+3 0.3428 0.9189 0.00098 0.005 0.0
O2 O-2 0.725 0.945 -0.0096 1 0.0
Ce2 Ce+3 0.5228 0.1679 0.14732 0.435 0.0
Pr2 Pr+3 0.5228 0.1679 0.14732 0.045 0.0
Sm4 Sm+3 0.1252 0.7615 0.13878 0.035 0.0
Si1 Si+4 0.8568 0.7645 0.0144 1 0.0
Dy4 Dy+3 0.1252 0.7615 0.13878 0.005 0.0
